data_1556108
loop_
_publ_author_name
'Simpkins, Simon M. E.'
'Kariuki, Benson M.'
'Aric\'o, Caterina S'
'Cox, Liam R.'

_publ_section_title
;
 Stereoselective synthesis of beta-(chloro)vinylsilanes using a regio- and
 (E)-stereoselective bis-stannylation of unsymmetrically substituted
 butadiynes: application to the synthesis of a masked triyne.
;
_journal_issue 21
_journal_name_full 'Organic letters'
_journal_page_first 3971
_journal_page_last 3974
_journal_paper_doi 10.1021/ol035536e
_journal_volume 5
_journal_year 2003
_chemical_formula_moiety 'C24 H31 Cl O1 Si2, 0.3(C2 H6 O)'
_chemical_formula_sum 'C24.6 H32.8 Cl O1.3 Si2'
_chemical_formula_weight 440.94
_space_group_IT_number 88
_space_group_name_Hall '-I 4ad'
_space_group_name_H-M_alt 'I 41/a :2'
_symmetry_cell_setting tetragonal
_symmetry_space_group_name_H-M 'I 41/a :2'
_atom_sites_solution_hydrogens geom
_atom_sites_solution_primary direct
_atom_sites_solution_secondary difmap
_audit_creation_method SHELXL-97
_cell_angle_alpha 90.00
_cell_angle_beta 90.00
_cell_angle_gamma 90.00
_cell_formula_units_Z 16
_cell_length_a 33.3269(11)
_cell_length_b 33.3269(11)
_cell_length_c 9.8038(3)
_cell_measurement_reflns_used 1609
_cell_measurement_temperature 296(2)
_cell_measurement_theta_max 70.82
_cell_measurement_theta_min 2.65
_cell_volume 10888.9(6)
_computing_cell_refinement SAINTPLUS
_computing_data_collection SMART
_computing_data_reduction SAINTPLUS
_computing_structure_refinement SHELXTL
_computing_structure_solution SHELXTL
_diffrn_ambient_temperature 296(2)
_diffrn_measured_fraction_theta_full 0.864
_diffrn_measured_fraction_theta_max 0.864
_diffrn_measurement_device_type 'Bruker Smart 6000 CCD diffractometer'
_diffrn_measurement_method 'CCD slices'
_diffrn_radiation_monochromator graphite
_diffrn_radiation_source 'fine-focus sealed tube'
_diffrn_radiation_type CuK\a
_diffrn_radiation_wavelength 1.54178
_diffrn_reflns_av_R_equivalents 0.1415
_diffrn_reflns_av_sigmaI/netI 0.1887
_diffrn_reflns_limit_h_max 28
_diffrn_reflns_limit_h_min -28
_diffrn_reflns_limit_k_max 40
_diffrn_reflns_limit_k_min -33
_diffrn_reflns_limit_l_max 8
_diffrn_reflns_limit_l_min -11
_diffrn_reflns_number 20574
_diffrn_reflns_theta_full 70.82
_diffrn_reflns_theta_max 70.82
_diffrn_reflns_theta_min 2.65
_exptl_absorpt_coefficient_mu 2.176
_exptl_absorpt_correction_T_max 0.8805
_exptl_absorpt_correction_T_min 0.8118
_exptl_absorpt_correction_type empirical
_exptl_absorpt_process_details 'SADABS in SAINTPLUS'
_exptl_crystal_colour clear
_exptl_crystal_density_diffrn 1.076
_exptl_crystal_density_method 'not measured'
_exptl_crystal_description plate
_exptl_crystal_F_000 3773
_exptl_crystal_size_max 0.10
_exptl_crystal_size_mid 0.10
_exptl_crystal_size_min 0.06
_refine_diff_density_max 0.441
_refine_diff_density_min -0.235
_refine_diff_density_rms 0.059
_refine_ls_extinction_coef 0.00046(5)
_refine_ls_extinction_expression Fc^*^=kFc[1+0.001xFc^2^\l^3^/sin(2\q)]^-1/4^
_refine_ls_extinction_method SHELXL
_refine_ls_goodness_of_fit_ref 0.932
_refine_ls_hydrogen_treatment mixed
_refine_ls_matrix_type full
_refine_ls_number_parameters 273
_refine_ls_number_reflns 4528
_refine_ls_number_restraints 3
_refine_ls_restrained_S_all 0.932
_refine_ls_R_factor_all 0.2038
_refine_ls_R_factor_gt 0.0644
_refine_ls_shift/su_max 0.001
_refine_ls_shift/su_mean 0.000
_refine_ls_structure_factor_coef Fsqd
_refine_ls_weighting_details 'calc w=1/[\s^2^(Fo^2^)+(0.0789P)^2^+0.0000P] where P=(Fo^2^+2Fc^2^)/3'
_refine_ls_weighting_scheme calc
_refine_ls_wR_factor_gt 0.1428
_refine_ls_wR_factor_ref 0.2114
_reflns_number_gt 1613
_reflns_number_total 4528
_reflns_threshold_expression >2sigma(I)
_cod_data_source_file ol035536esi20030813_113715.cif
_cod_data_source_block smes412
_cod_depositor_comments
;
The following automatic conversions were performed:

data item '_symmetry_cell_setting' value 'Tetragonal' was changed to
'tetragonal' in accordance with the
/home/saulius/struct/COD-crude-data/automatic-downloads/DataCite-retrospective/ACS/depositions/lib/dictionaries/cif_core.dic
dictionary named 'cif_core.dic' version 2.4.2 last updated on
2011-04-26.

Automatic conversion script
Id: cif_fix_values 6909 2019-04-08 15:41:33Z antanas 

 Corrected the value of the '_refine_diff_density_rms' data item
 by removing an ASCII start of heading (SOH) symbol.

 Antanas Vaitkus,
 2019-12-11
;
_cod_original_sg_symbol_H-M I41/a
_cod_original_formula_sum 'C24.60 H32.80 Cl O1.30 Si2'
_cod_database_code 1556108

loop_
_symmetry_equiv_pos_as_xyz
'x, y, z'
'-x, -y+1/2, z'
'-y+3/4, x+1/4, z+1/4'
'y+1/4, -x+1/4, z+1/4'
'x+1/2, y+1/2, z+1/2'
'-x+1/2, -y+1, z+1/2'
'-y+5/4, x+3/4, z+3/4'
'y+3/4, -x+3/4, z+3/4'
'-x, -y, -z'
'x, y-1/2, -z'
'y-3/4, -x-1/4, -z-1/4'
'-y-1/4, x-1/4, -z-1/4'
'-x+1/2, -y+1/2, -z+1/2'
'x+1/2, y, -z+1/2'
'y-1/4, -x+1/4, -z+1/4'
'-y+1/4, x+1/4, -z+1/4'

loop_
_atom_site_label
_atom_site_type_symbol
_atom_site_fract_x
_atom_site_fract_y
_atom_site_fract_z
_atom_site_U_iso_or_equiv
_atom_site_adp_type
_atom_site_occupancy
_atom_site_symmetry_multiplicity
_atom_site_calc_flag
_atom_site_refinement_flags
C1 C 0.18297(19) 0.06314(16) 0.3519(5) 0.0545(16) Uani 1 1 d .
C2 C 0.15466(17) 0.09229(17) 0.3401(5) 0.0509(14) Uani 1 1 d .
C3 C 0.11857(19) 0.08934(16) 0.4189(5) 0.0543(15) Uani 1 1 d .
C4 C 0.08846(18) 0.08896(17) 0.4852(6) 0.0624(17) Uani 1 1 d .
C5 C 0.0556(2) 0.1203(2) 0.7437(6) 0.135(3) Uani 1 1 d .
H5A H 0.0799 0.1107 0.7849 0.202 Uiso 1 1 calc R
H5B H 0.0340 0.1184 0.8081 0.202 Uiso 1 1 calc R
H5C H 0.0591 0.1478 0.7168 0.202 Uiso 1 1 calc R
C6 C 0.0338(3) 0.0375(2) 0.6435(9) 0.160(4) Uani 1 1 d .
H6A H 0.0356 0.0205 0.5648 0.240 Uiso 1 1 calc R
H6B H 0.0073 0.0357 0.6816 0.240 Uiso 1 1 calc R
H6C H 0.0531 0.0292 0.7102 0.240 Uiso 1 1 calc R
C7 C 0.0017(2) 0.1104(3) 0.4944(7) 0.159(4) Uani 1 1 d .
H7A H 0.0075 0.1375 0.4688 0.238 Uiso 1 1 calc R
H7B H -0.0222 0.1098 0.5490 0.238 Uiso 1 1 calc R
H7C H -0.0023 0.0945 0.4138 0.238 Uiso 1 1 calc R
C8 C 0.22450(16) 0.06452(16) 0.2880(5) 0.0590(16) Uani 1 1 d .
H8A H 0.2238 0.0821 0.2091 0.071 Uiso 1 1 calc R
H8B H 0.2432 0.0760 0.3532 0.071 Uiso 1 1 calc R
C9 C 0.21019(17) 0.16236(15) 0.3014(6) 0.0536(15) Uani 1 1 d .
C10 C 0.2204(2) 0.15820(19) 0.4381(6) 0.0786(19) Uani 1 1 d .
H10 H 0.2035 0.1432 0.4938 0.094 Uiso 1 1 calc R
C11 C 0.2539(2) 0.1749(2) 0.4957(7) 0.087(2) Uani 1 1 d .
H11 H 0.2589 0.1717 0.5884 0.105 Uiso 1 1 calc R
C12 C 0.2797(2) 0.1959(2) 0.4173(9) 0.090(2) Uani 1 1 d .
H12 H 0.3026 0.2072 0.4555 0.108 Uiso 1 1 calc R
C13 C 0.2720(2) 0.2005(2) 0.2830(9) 0.118(3) Uani 1 1 d .
H13 H 0.2898 0.2148 0.2284 0.142 Uiso 1 1 calc R
C14 C 0.2378(2) 0.1840(2) 0.2264(7) 0.101(2) Uani 1 1 d .
H14 H 0.2331 0.1876 0.1337 0.121 Uiso 1 1 calc R
C15 C 0.16780(16) 0.12128(19) 0.0491(5) 0.0560(15) Uani 1 1 d .
C16 C 0.15361(18) 0.0842(2) 0.0095(6) 0.0729(18) Uani 1 1 d .
H16 H 0.1432 0.0671 0.0757 0.087 Uiso 1 1 calc R
C17 C 0.1542(2) 0.0711(2) -0.1259(7) 0.089(2) Uani 1 1 d .
H17 H 0.1440 0.0461 -0.1499 0.107 Uiso 1 1 calc R
C18 C 0.1705(2) 0.0961(3) -0.2225(7) 0.096(2) Uani 1 1 d .
H18 H 0.1718 0.0877 -0.3129 0.115 Uiso 1 1 calc R
C19 C 0.1846(2) 0.1332(3) -0.1878(7) 0.106(3) Uani 1 1 d .
H19 H 0.1948 0.1502 -0.2545 0.127 Uiso 1 1 calc R
C20 C 0.1837(2) 0.1451(2) -0.0542(7) 0.092(2) Uani 1 1 d .
H20 H 0.1941 0.1701 -0.0315 0.110 Uiso 1 1 calc R
C21 C 0.12141(17) 0.17552(17) 0.2427(6) 0.0605(16) Uani 1 1 d .
C22 C 0.11597(19) 0.19083(18) 0.3913(6) 0.089(2) Uani 1 1 d .
H22A H 0.0954 0.2109 0.3935 0.133 Uiso 1 1 calc R
H22B H 0.1407 0.2022 0.4232 0.133 Uiso 1 1 calc R
H22C H 0.1084 0.1688 0.4491 0.133 Uiso 1 1 calc R
C23 C 0.08195(18) 0.1574(2) 0.1889(6) 0.090(2) Uani 1 1 d .
H23A H 0.0610 0.1771 0.1951 0.135 Uiso 1 1 calc R
H23B H 0.0749 0.1344 0.2426 0.135 Uiso 1 1 calc R
H23C H 0.0854 0.1495 0.0954 0.135 Uiso 1 1 calc R
C24 C 0.1313(2) 0.21255(19) 0.1540(7) 0.102(2) Uani 1 1 d .
H24A H 0.1324 0.2048 0.0598 0.153 Uiso 1 1 calc R
H24B H 0.1568 0.2234 0.1810 0.153 Uiso 1 1 calc R
H24C H 0.1109 0.2325 0.1662 0.153 Uiso 1 1 calc R
O1 O 0.23874(12) 0.02668(11) 0.2472(3) 0.0690(11) Uani 1 1 d .
H1 H 0.2468 0.0143 0.3142 0.104 Uiso 1 1 calc R
Si1 Si 0.04391(5) 0.08979(6) 0.59305(18) 0.0823(7) Uani 1 1 d .
Si2 Si 0.16352(5) 0.13866(4) 0.23046(15) 0.0534(5) Uani 1 1 d .
Cl1 Cl 0.17478(5) 0.02166(4) 0.45417(15) 0.0763(6) Uani 1 1 d .
O2 O -0.0055(11) 0.2372(9) 0.463(3) 0.215(12) Uiso 0.30 1 d PD
C25 C 0.007(8) 0.254(5) 0.599(3) 0.33(3) Uiso 0.30 1 d PD
H25A H 0.0222 0.2780 0.5854 0.491 Uiso 0.30 1 calc PR
H25B H 0.0222 0.2347 0.6478 0.491 Uiso 0.30 1 calc PR
H25C H -0.0171 0.2606 0.6506 0.491 Uiso 0.30 1 calc PR
C26 C 0.0072(14) 0.2631(11) 0.346(3) 0.196(16) Uiso 0.30 1 d PD
H26A H 0.0324 0.2756 0.3669 0.293 Uiso 0.30 1 calc PR
H26B H -0.0127 0.2833 0.3299 0.293 Uiso 0.30 1 calc PR
H26C H 0.0102 0.2468 0.2656 0.293 Uiso 0.30 1 calc PR

loop_
_atom_site_aniso_label
_atom_site_aniso_U_11
_atom_site_aniso_U_22
_atom_site_aniso_U_33
_atom_site_aniso_U_23
_atom_site_aniso_U_13
_atom_site_aniso_U_12
C1 0.066(4) 0.045(4) 0.052(4) 0.004(3) -0.003(3) -0.005(4)
C2 0.049(4) 0.058(4) 0.045(3) -0.003(3) 0.002(3) 0.003(4)
C3 0.060(4) 0.051(4) 0.053(4) -0.001(3) 0.002(3) 0.002(4)
C4 0.053(4) 0.072(4) 0.062(4) 0.002(3) 0.007(3) -0.002(4)
C5 0.101(6) 0.204(9) 0.099(6) -0.053(6) 0.024(5) 0.013(6)
C6 0.180(9) 0.143(8) 0.156(8) 0.045(6) 0.057(7) -0.051(7)
C7 0.090(6) 0.279(12) 0.106(6) 0.048(7) 0.007(5) 0.039(7)
C8 0.053(4) 0.054(4) 0.069(4) 0.001(3) 0.000(3) 0.008(3)
C9 0.060(4) 0.046(4) 0.055(4) -0.001(3) 0.004(3) -0.004(3)
C10 0.088(5) 0.091(5) 0.056(4) 0.000(4) 0.003(4) -0.027(4)
C11 0.089(6) 0.091(6) 0.081(5) -0.006(4) -0.017(5) -0.015(5)
C12 0.077(5) 0.084(6) 0.109(6) -0.004(5) -0.015(5) -0.014(4)
C13 0.083(6) 0.167(8) 0.105(7) 0.026(6) -0.008(5) -0.060(6)
C14 0.099(6) 0.131(7) 0.072(5) 0.026(5) -0.011(5) -0.050(5)
C15 0.054(4) 0.066(4) 0.048(4) 0.007(3) -0.001(3) -0.002(3)
C16 0.087(5) 0.077(5) 0.054(4) 0.000(4) -0.009(3) 0.003(4)
C17 0.110(6) 0.093(6) 0.065(5) -0.022(4) -0.021(4) 0.016(5)
C18 0.095(6) 0.138(8) 0.054(5) -0.012(5) -0.003(4) 0.021(5)
C19 0.122(7) 0.134(8) 0.062(5) -0.001(5) 0.007(4) -0.030(6)
C20 0.108(6) 0.114(6) 0.054(4) -0.001(4) 0.009(4) -0.029(5)
C21 0.059(4) 0.050(4) 0.073(4) 0.008(3) -0.001(3) 0.007(3)
C22 0.089(5) 0.072(5) 0.105(5) -0.023(4) 0.018(4) 0.011(4)
C23 0.080(5) 0.103(6) 0.087(5) 0.009(4) 0.000(4) 0.022(4)
C24 0.104(6) 0.072(5) 0.130(6) 0.031(5) 0.018(5) 0.025(4)
O1 0.073(3) 0.062(3) 0.072(3) -0.009(2) -0.001(2) 0.011(2)
Si1 0.0601(13) 0.1183(18) 0.0685(12) 0.0124(11) 0.0141(10) 0.0046(11)
Si2 0.0571(11) 0.0542(11) 0.0488(9) 0.0019(8) 0.0025(8) -0.0033(9)
Cl1 0.0770(12) 0.0650(11) 0.0868(12) 0.0218(9) 0.0016(9) -0.0035(9)

loop_
_atom_type_symbol
_atom_type_description
_atom_type_scat_dispersion_real
_atom_type_scat_dispersion_imag
_atom_type_scat_source
C C 0.0181 0.0091 'International Tables Vol C Tables 4.2.6.8 and 6.1.1.4'
H H 0.0000 0.0000 'International Tables Vol C Tables 4.2.6.8 and 6.1.1.4'
O O 0.0492 0.0322 'International Tables Vol C Tables 4.2.6.8 and 6.1.1.4'
Si Si 0.2541 0.3302 'International Tables Vol C Tables 4.2.6.8 and 6.1.1.4'
Cl Cl 0.3639 0.7018 'International Tables Vol C Tables 4.2.6.8 and 6.1.1.4'

loop_
_geom_angle_atom_site_label_1
_geom_angle_atom_site_label_2
_geom_angle_atom_site_label_3
_geom_angle
C2 C1 C8 125.1(5)
C2 C1 Cl1 120.8(5)
C8 C1 Cl1 114.0(4)
C1 C2 C3 119.2(5)
C1 C2 Si2 121.4(4)
C3 C2 Si2 119.3(4)
C4 C3 C2 176.7(6)
C3 C4 Si1 177.1(6)
Si1 C5 H5A 109.5
Si1 C5 H5B 109.5
H5A C5 H5B 109.5
Si1 C5 H5C 109.5
H5A C5 H5C 109.5
H5B C5 H5C 109.5
Si1 C6 H6A 109.5
Si1 C6 H6B 109.5
H6A C6 H6B 109.5
Si1 C6 H6C 109.5
H6A C6 H6C 109.5
H6B C6 H6C 109.5
Si1 C7 H7A 109.5
Si1 C7 H7B 109.5
H7A C7 H7B 109.5
Si1 C7 H7C 109.5
H7A C7 H7C 109.5
H7B C7 H7C 109.5
O1 C8 C1 113.4(5)
O1 C8 H8A 108.9
C1 C8 H8A 108.9
O1 C8 H8B 108.9
C1 C8 H8B 108.9
H8A C8 H8B 107.7
C14 C9 C10 113.7(5)
C14 C9 Si2 125.0(5)
C10 C9 Si2 121.2(5)
C11 C10 C9 123.9(6)
C11 C10 H10 118.1
C9 C10 H10 118.1
C12 C11 C10 119.7(7)
C12 C11 H11 120.2
C10 C11 H11 120.2
C13 C12 C11 119.6(7)
C13 C12 H12 120.2
C11 C12 H12 120.2
C12 C13 C14 120.2(7)
C12 C13 H13 119.9
C14 C13 H13 119.9
C9 C14 C13 122.9(6)
C9 C14 H14 118.5
C13 C14 H14 118.5
C16 C15 C20 115.9(5)
C16 C15 Si2 121.2(4)
C20 C15 Si2 122.8(5)
C15 C16 C17 122.8(6)
C15 C16 H16 118.6
C17 C16 H16 118.6
C18 C17 C16 118.1(7)
C18 C17 H17 120.9
C16 C17 H17 120.9
C19 C18 C17 120.9(7)
C19 C18 H18 119.6
C17 C18 H18 119.6
C18 C19 C20 119.6(7)
C18 C19 H19 120.2
C20 C19 H19 120.2
C19 C20 C15 122.6(7)
C19 C20 H20 118.7
C15 C20 H20 118.7
C23 C21 C24 107.6(5)
C23 C21 C22 110.5(5)
C24 C21 C22 106.9(5)
C23 C21 Si2 111.2(4)
C24 C21 Si2 109.2(4)
C22 C21 Si2 111.3(4)
C21 C22 H22A 109.5
C21 C22 H22B 109.5
H22A C22 H22B 109.5
C21 C22 H22C 109.5
H22A C22 H22C 109.5
H22B C22 H22C 109.5
C21 C23 H23A 109.5
C21 C23 H23B 109.5
H23A C23 H23B 109.5
C21 C23 H23C 109.5
H23A C23 H23C 109.5
H23B C23 H23C 109.5
C21 C24 H24A 109.5
C21 C24 H24B 109.5
H24A C24 H24B 109.5
C21 C24 H24C 109.5
H24A C24 H24C 109.5
H24B C24 H24C 109.5
C8 O1 H1 109.5
C4 Si1 C5 107.6(3)
C4 Si1 C7 108.9(3)
C5 Si1 C7 112.3(4)
C4 Si1 C6 106.9(3)
C5 Si1 C6 110.3(4)
C7 Si1 C6 110.7(5)
C21 Si2 C15 108.7(3)
C21 Si2 C9 108.8(3)
C15 Si2 C9 114.7(3)
C21 Si2 C2 112.4(3)
C15 Si2 C2 107.2(3)
C9 Si2 C2 105.1(2)
C26 O2 C25 112.87(11)
O2 C25 H25A 109.5
O2 C25 H25B 109.5
H25A C25 H25B 109.5
O2 C25 H25C 109.5
H25A C25 H25C 109.5
H25B C25 H25C 109.5
O2 C26 H26A 109.5
O2 C26 H26B 109.5
H26A C26 H26B 109.5
O2 C26 H26C 109.5
H26A C26 H26C 109.5
H26B C26 H26C 109.5

loop_
_geom_bond_atom_site_label_1
_geom_bond_atom_site_label_2
_geom_bond_distance
C1 C2 1.359(7)
C1 C8 1.520(7)
C1 Cl1 1.729(5)
C2 C3 1.433(7)
C2 Si2 1.905(6)
C3 C4 1.196(7)
C4 Si1 1.823(6)
C5 Si1 1.835(6)
C5 H5A 0.9600
C5 H5B 0.9600
C5 H5C 0.9600
C6 Si1 1.842(8)
C6 H6A 0.9600
C6 H6B 0.9600
C6 H6C 0.9600
C7 Si1 1.840(7)
C7 H7A 0.9600
C7 H7B 0.9600
C7 H7C 0.9600
C8 O1 1.406(5)
C8 H8A 0.9700
C8 H8B 0.9700
C9 C14 1.380(7)
C9 C10 1.391(7)
C9 Si2 1.878(6)
C10 C11 1.369(8)
C10 H10 0.9300
C11 C12 1.348(8)
C11 H11 0.9300
C12 C13 1.350(8)
C12 H12 0.9300
C13 C14 1.382(9)
C13 H13 0.9300
C14 H14 0.9300
C15 C16 1.380(7)
C15 C20 1.392(7)
C15 Si2 1.875(6)
C16 C17 1.397(7)
C16 H16 0.9300
C17 C18 1.374(9)
C17 H17 0.9300
C18 C19 1.365(9)
C18 H18 0.9300
C19 C20 1.370(8)
C19 H19 0.9300
C20 H20 0.9300
C21 C23 1.540(7)
C21 C24 1.545(7)
C21 C22 1.555(7)
C21 Si2 1.869(6)
C22 H22A 0.9600
C22 H22B 0.9600
C22 H22C 0.9600
C23 H23A 0.9600
C23 H23B 0.9600
C23 H23C 0.9600
C24 H24A 0.9600
C24 H24B 0.9600
C24 H24C 0.9600
O1 H1 0.8200
O2 C26 1.5002(10)
O2 C25 1.5000(11)
C25 H25A 0.9600
C25 H25B 0.9600
C25 H25C 0.9600
C26 H26A 0.9600
C26 H26B 0.9600
C26 H26C 0.9600
